data_1576104
loop_
_publ_author_name
'Karimata, Ayumu'
'Ilatovskii, Daniil'
'Fayzullin, Robert R.'
'Komoto, Shinya'
'Bruhacs, Andrew'
'Khaskin, Eugene'
'Khusnutdinova, Julia R.'

_publ_section_title
;
 Mechanoluminescence from amorphous solids of heteroleptic copper
 complexes and common luminophores induced by non-destructive mechanical
 stimuli and fabrication of flexible mechanoluminescent films.
;
_journal_issue 47
_journal_name_full 'Chemical science'
_journal_page_first 22376
_journal_page_last 22386
_journal_paper_doi 10.1039/d5sc05673j
_journal_volume 16
_journal_year 2025
_chemical_formula_moiety 'C48 H36 Cu N3 O P2, C H2 Cl2'
_chemical_formula_sum 'C49 H38 Cl2 Cu N3 O P2'
_chemical_formula_weight 881.20
_space_group_crystal_system triclinic
_space_group_IT_number 2
_space_group_name_Hall '-P 1'
_space_group_name_H-M_alt 'P -1'
_atom_sites_solution_hydrogens geom
_audit_creation_method SHELXL-2018/3
_audit_update_record
;
2025-05-06 deposited with the CCDC.	2025-10-15 downloaded from the CCDC.
;
_cell_angle_alpha 86.5801(13)
_cell_angle_beta 78.8653(12)
_cell_angle_gamma 72.8985(12)
_cell_formula_units_Z 2
_cell_length_a 9.48933(12)
_cell_length_b 12.40123(19)
_cell_length_c 19.1265(3)
_cell_measurement_reflns_used 46127
_cell_measurement_temperature 100(2)
_cell_measurement_theta_max 34.9740
_cell_measurement_theta_min 3.5370
_cell_volume 2110.77(6)
_computing_cell_refinement 'CrysAlisPro 1.171.43.141a (Rigaku OD, 2024)'
_computing_data_collection 'CrysAlisPro 1.171.43.141a (Rigaku OD, 2024)'
_computing_data_reduction 'CrysAlisPro 1.171.43.141a (Rigaku OD, 2024)'
_computing_molecular_graphics
;
WinGX (Farrugia, 2012); ORTEP-3 (Farrugia, 2012);
PLATON (Spek, 2009); Olex2 (Dolomanov et al., 2009)
;
_computing_publication_material
;
WinGX (Farrugia, 2012); ORTEP-3 (Farrugia, 2012);
PLATON (Spek, 2009); Olex2 (Dolomanov et al., 2009)
;
_computing_structure_refinement 'SHELXL-2018/3 (Sheldrick, 2015)'
_computing_structure_solution 'SHELXT-2018/2 (Sheldrick, 2015)'
_diffrn_ambient_temperature 100(2)
_diffrn_measured_fraction_theta_full 0.998
_diffrn_measured_fraction_theta_max 0.957
_diffrn_measurement_device_type 'Rigaku XtaLAB Pro: Kappa dual offset/far'
_diffrn_measurement_method '\w scans'
_diffrn_radiation_probe x-ray
_diffrn_radiation_type MoK\a
_diffrn_radiation_wavelength 0.71073
_diffrn_reflns_av_R_equivalents 0.0365
_diffrn_reflns_av_unetI/netI 0.0261
_diffrn_reflns_Laue_measured_fraction_full 0.998
_diffrn_reflns_Laue_measured_fraction_max 0.957
_diffrn_reflns_limit_h_max 15
_diffrn_reflns_limit_h_min -15
_diffrn_reflns_limit_k_max 19
_diffrn_reflns_limit_k_min -19
_diffrn_reflns_limit_l_max 30
_diffrn_reflns_limit_l_min -30
_diffrn_reflns_number 128800
_diffrn_reflns_point_group_measured_fraction_full 0.998
_diffrn_reflns_point_group_measured_fraction_max 0.957
_diffrn_reflns_theta_full 25.242
_diffrn_reflns_theta_max 34.888
_diffrn_reflns_theta_min 3.231
_diffrn_source 'microfocus sealed X-ray tube'
_exptl_absorpt_coefficient_mu 0.761
_exptl_absorpt_correction_T_max 1.000
_exptl_absorpt_correction_T_min 0.823
_exptl_absorpt_correction_type gaussian
_exptl_absorpt_process_details
;
CrysAlisPro 1.171.43.141a (Rigaku Oxford Diffraction, 2024).
Numerical absorption correction based on gaussian integration over
a multifaceted crystal model. Empirical absorption correction using
spherical harmonics, frame scaling and detector area scaling,
implemented in SCALE3 ABSPACK scaling algorithm.
;
_exptl_crystal_colour 'light yellow'
_exptl_crystal_density_diffrn 1.386
_exptl_crystal_description plank
_exptl_crystal_F_000 908
_exptl_crystal_recrystallization_method 'dichloromethane/ethyl acetate'
_exptl_crystal_size_max 0.119
_exptl_crystal_size_mid 0.085
_exptl_crystal_size_min 0.065
_refine_diff_density_max 2.097
_refine_diff_density_min -2.043
_refine_diff_density_rms 0.098
_refine_ls_extinction_method none
_refine_ls_goodness_of_fit_ref 1.038
_refine_ls_hydrogen_treatment constr
_refine_ls_matrix_type full
_refine_ls_number_parameters 523
_refine_ls_number_reflns 17635
_refine_ls_number_restraints 0
_refine_ls_restrained_S_all 1.038
_refine_ls_R_factor_all 0.0566
_refine_ls_R_factor_gt 0.0464
_refine_ls_shift/su_max 0.002
_refine_ls_shift/su_mean 0.000
_refine_ls_structure_factor_coef Fsqd
_refine_ls_weighting_details 'w=1/[\s^2^(Fo^2^)+(0.0727P)^2^+1.9575P] where P=(Fo^2^+2Fc^2^)/3'
_refine_ls_weighting_scheme calc
_refine_ls_wR_factor_gt 0.1304
_refine_ls_wR_factor_ref 0.1359
_reflns_Friedel_coverage 0.000
_reflns_number_gt 14827
_reflns_number_total 17635
_reflns_threshold_expression 'I > 2\s(I)'
_cod_data_source_file d5sc05673j12.cif
_cod_data_source_block rjk1728
_cod_depositor_comments 'Adding full bibliography for 1576102--1576110.cif.'
_cod_database_code 1576104
_shelx_shelxl_version_number 2018/3
_shelx_space_group_comment
;
The symmetry employed for this shelxl refinement is uniquely defined
by the following loop, which should always be used as a source of
symmetry information in preference to the above space-group names.
They are only intended as comments.
;
_shelx_estimated_absorpt_t_min 0.915
_shelx_estimated_absorpt_t_max 0.952

loop_
_space_group_symop_operation_xyz
'x, y, z'
'-x, -y, -z'

loop_
_atom_site_label
_atom_site_type_symbol
_atom_site_fract_x
_atom_site_fract_y
_atom_site_fract_z
_atom_site_U_iso_or_equiv
_atom_site_adp_type
_atom_site_occupancy
_atom_site_site_symmetry_order
_atom_site_calc_flag
_atom_site_refinement_flags_posn
_atom_site_refinement_flags_adp
_atom_site_refinement_flags_occupancy
_atom_site_disorder_assembly
_atom_site_disorder_group
Cu1 Cu 0.72603(2) 0.25940(2) 0.73309(2) 0.01253(5) Uani 1 1 d . . . . .
P1 P 0.61782(4) 0.35393(3) 0.83523(2) 0.01210(7) Uani 1 1 d . . . . .
P2 P 0.81711(4) 0.36476(3) 0.64663(2) 0.01272(7) Uani 1 1 d . . . . .
O1 O 0.53772(13) 0.52722(9) 0.72843(6) 0.01628(19) Uani 1 1 d . . . . .
N1 N 0.58013(14) 0.18803(11) 0.69625(7) 0.0160(2) Uani 1 1 d . . . . .
N2 N 0.84787(14) 0.09491(10) 0.73634(7) 0.0147(2) Uani 1 1 d . . . . .
N3 N 0.83130(17) -0.08577(12) 0.72929(8) 0.0207(3) Uani 1 1 d . . . . .
C11 C 0.64333(16) 0.49409(12) 0.83285(8) 0.0141(2) Uani 1 1 d . . . . .
C12 C 0.61298(16) 0.56375(12) 0.77362(8) 0.0151(2) Uani 1 1 d . . . . .
C13 C 0.65184(19) 0.66377(13) 0.76298(9) 0.0201(3) Uani 1 1 d . . . . .
H13 H 0.631440 0.709265 0.722313 0.024 Uiso 1 1 calc R U . . .
C14 C 0.7210(2) 0.69682(14) 0.81247(10) 0.0228(3) Uani 1 1 d . . . . .
H14 H 0.749578 0.764488 0.805101 0.027 Uiso 1 1 calc R U . . .
C15 C 0.7484(2) 0.63125(14) 0.87255(10) 0.0223(3) Uani 1 1 d . . . . .
H15 H 0.793071 0.655177 0.906824 0.027 Uiso 1 1 calc R U . . .
C16 C 0.71031(18) 0.53042(13) 0.88261(8) 0.0177(3) Uani 1 1 d . . . . .
H16 H 0.729988 0.485743 0.923667 0.021 Uiso 1 1 calc R U . . .
C21 C 0.68346(16) 0.48282(12) 0.60999(8) 0.0146(2) Uani 1 1 d . . . . .
C22 C 0.56392(17) 0.55382(13) 0.65611(8) 0.0159(2) Uani 1 1 d . . . . .
C23 C 0.46258(19) 0.64669(14) 0.63078(9) 0.0219(3) Uani 1 1 d . . . . .
H23 H 0.382527 0.694153 0.662989 0.026 Uiso 1 1 calc R U . . .
C24 C 0.4798(2) 0.66921(16) 0.55787(10) 0.0246(3) Uani 1 1 d . . . . .
H24 H 0.411613 0.732524 0.540236 0.030 Uiso 1 1 calc R U . . .
C25 C 0.5963(2) 0.59929(15) 0.51104(9) 0.0225(3) Uani 1 1 d . . . . .
H25 H 0.607249 0.614334 0.461310 0.027 Uiso 1 1 calc R U . . .
C26 C 0.69720(18) 0.50701(14) 0.53683(8) 0.0185(3) Uani 1 1 d . . . . .
H26 H 0.776692 0.459655 0.504316 0.022 Uiso 1 1 calc R U . . .
C31 C 0.41705(16) 0.37536(14) 0.86602(8) 0.0169(2) Uani 1 1 d . . . . .
C32 C 0.31542(19) 0.47872(17) 0.88764(10) 0.0258(3) Uani 1 1 d . . . . .
H32 H 0.347591 0.544868 0.883537 0.031 Uiso 1 1 calc R U . . .
C33 C 0.1653(2) 0.4854(2) 0.91550(12) 0.0394(5) Uani 1 1 d . . . . .
H33 H 0.095453 0.556258 0.929691 0.047 Uiso 1 1 calc R U . . .
C34 C 0.1186(2) 0.3888(3) 0.92243(11) 0.0425(6) Uani 1 1 d . . . . .
H34 H 0.017165 0.393473 0.942306 0.051 Uiso 1 1 calc R U . . .
C35 C 0.2188(2) 0.2860(2) 0.90056(11) 0.0353(5) Uani 1 1 d . . . . .
H35 H 0.186173 0.219984 0.905390 0.042 Uiso 1 1 calc R U . . .
C36 C 0.3676(2) 0.27863(17) 0.87140(10) 0.0241(3) Uani 1 1 d . . . . .
H36 H 0.435734 0.208052 0.855145 0.029 Uiso 1 1 calc R U . . .
C41 C 0.69162(16) 0.28899(12) 0.91402(7) 0.0139(2) Uani 1 1 d . . . . .
C42 C 0.60659(18) 0.30390(14) 0.98335(8) 0.0187(3) Uani 1 1 d . . . . .
H42 H 0.506838 0.352540 0.991256 0.022 Uiso 1 1 calc R U . . .
C43 C 0.6680(2) 0.24762(15) 1.04057(8) 0.0215(3) Uani 1 1 d . . . . .
H43 H 0.609860 0.257776 1.087336 0.026 Uiso 1 1 calc R U . . .
C44 C 0.8149(2) 0.17627(15) 1.02944(9) 0.0213(3) Uani 1 1 d . . . . .
H44 H 0.856768 0.138409 1.068598 0.026 Uiso 1 1 calc R U . . .
C45 C 0.89955(18) 0.16086(14) 0.96090(9) 0.0196(3) Uani 1 1 d . . . . .
H45 H 0.999283 0.112194 0.953179 0.024 Uiso 1 1 calc R U . . .
C46 C 0.83812(17) 0.21686(13) 0.90337(8) 0.0162(2) Uani 1 1 d . . . . .
H46 H 0.896347 0.205859 0.856635 0.019 Uiso 1 1 calc R U . . .
C51 C 0.92105(17) 0.28284(13) 0.56699(8) 0.0166(2) Uani 1 1 d . . . . .
C52 C 0.8553(2) 0.20898(15) 0.54208(9) 0.0220(3) Uani 1 1 d . . . . .
H52 H 0.760450 0.203488 0.566449 0.026 Uiso 1 1 calc R U . . .
C53 C 0.9280(2) 0.14344(16) 0.48180(10) 0.0287(4) Uani 1 1 d . . . . .
H53 H 0.881527 0.094993 0.464438 0.034 Uiso 1 1 calc R U . . .
C54 C 1.0692(2) 0.14896(17) 0.44693(10) 0.0307(4) Uani 1 1 d . . . . .
H54 H 1.118927 0.104211 0.405864 0.037 Uiso 1 1 calc R U . . .
C55 C 1.1365(2) 0.21964(18) 0.47224(10) 0.0289(4) Uani 1 1 d . . . . .
H55 H 1.233505 0.221988 0.449019 0.035 Uiso 1 1 calc R U . . .
C56 C 1.06296(19) 0.28778(15) 0.53177(9) 0.0213(3) Uani 1 1 d . . . . .
H56 H 1.109140 0.337251 0.548268 0.026 Uiso 1 1 calc R U . . .
C61 C 0.94841(16) 0.43370(12) 0.66834(7) 0.0141(2) Uani 1 1 d . . . . .
C62 C 0.97864(19) 0.52747(14) 0.63074(9) 0.0203(3) Uani 1 1 d . . . . .
H62 H 0.926210 0.559780 0.593447 0.024 Uiso 1 1 calc R U . . .
C63 C 1.08480(19) 0.57330(15) 0.64772(9) 0.0222(3) Uani 1 1 d . . . . .
H63 H 1.104620 0.636881 0.622116 0.027 Uiso 1 1 calc R U . . .
C64 C 1.16212(18) 0.52627(14) 0.70217(9) 0.0206(3) Uani 1 1 d . . . . .
H64 H 1.235907 0.556912 0.713211 0.025 Uiso 1 1 calc R U . . .
C65 C 1.13145(19) 0.43461(15) 0.74032(9) 0.0220(3) Uani 1 1 d . . . . .
H65 H 1.183761 0.402871 0.777753 0.026 Uiso 1 1 calc R U . . .
C66 C 1.02424(17) 0.38903(13) 0.72391(8) 0.0181(3) Uani 1 1 d . . . . .
H66 H 1.002533 0.327029 0.750754 0.022 Uiso 1 1 calc R U . . .
C101 C 0.45292(18) 0.23860(16) 0.67168(9) 0.0226(3) Uani 1 1 d . . . . .
H101 H 0.418705 0.318697 0.671151 0.027 Uiso 1 1 calc R U . . .
C102 C 0.3696(2) 0.17906(19) 0.64714(11) 0.0299(4) Uani 1 1 d . . . . .
H102 H 0.280625 0.217552 0.629861 0.036 Uiso 1 1 calc R U . . .
C103 C 0.4190(2) 0.0616(2) 0.64830(12) 0.0326(4) Uani 1 1 d . . . . .
H103 H 0.364170 0.018731 0.631634 0.039 Uiso 1 1 calc R U . . .
C104 C 0.5494(2) 0.00795(16) 0.67410(11) 0.0259(3) Uani 1 1 d . . . . .
H104 H 0.584509 -0.072059 0.675857 0.031 Uiso 1 1 calc R U . . .
C105 C 0.62789(17) 0.07397(13) 0.69745(8) 0.0163(2) Uani 1 1 d . . . . .
C106 C 0.76966(17) 0.02520(12) 0.72206(7) 0.0152(2) Uani 1 1 d . . . . .
C107 C 0.96463(19) -0.09102(13) 0.74954(8) 0.0200(3) Uani 1 1 d . . . . .
C108 C 1.0791(2) -0.18516(16) 0.76535(10) 0.0291(4) Uani 1 1 d . . . . .
H108 H 1.070639 -0.259396 0.763821 0.035 Uiso 1 1 calc R U . . .
C109 C 1.2039(2) -0.16668(18) 0.78314(10) 0.0317(4) Uani 1 1 d . . . . .
H109 H 1.282751 -0.229353 0.793728 0.038 Uiso 1 1 calc R U . . .
C110 C 1.2174(2) -0.05671(18) 0.78601(10) 0.0290(4) Uani 1 1 d . . . . .
H110 H 1.305374 -0.047069 0.798191 0.035 Uiso 1 1 calc R U . . .
C111 C 1.10470(18) 0.03786(16) 0.77140(9) 0.0228(3) Uani 1 1 d . . . . .
H111 H 1.114184 0.111707 0.773446 0.027 Uiso 1 1 calc R U . . .
C112 C 0.97637(17) 0.02026(13) 0.75353(8) 0.0169(2) Uani 1 1 d . . . . .
C1 C 0.6714(2) 1.00298(18) 0.91119(11) 0.0307(4) Uani 1 1 d . . . . .
H1A H 0.719087 1.028847 0.865187 0.037 Uiso 1 1 calc R U . . .
H1B H 0.642167 1.065791 0.945585 0.037 Uiso 1 1 calc R U . . .
Cl11 Cl 0.50763(6) 0.96946(5) 0.89930(3) 0.03851(12) Uani 1 1 d . . . . .
Cl12 Cl 0.80090(8) 0.88831(5) 0.94215(4) 0.04450(14) Uani 1 1 d . . . . .

loop_
_atom_site_aniso_label
_atom_site_aniso_U_11
_atom_site_aniso_U_22
_atom_site_aniso_U_33
_atom_site_aniso_U_23
_atom_site_aniso_U_13
_atom_site_aniso_U_12
Cu1 0.01466(8) 0.01096(8) 0.01149(8) 0.00071(5) -0.00144(5) -0.00372(6)
P1 0.01334(14) 0.01189(14) 0.01082(14) 0.00053(11) -0.00060(11) -0.00441(11)
P2 0.01363(15) 0.01326(15) 0.01029(14) 0.00181(11) -0.00106(11) -0.00348(12)
O1 0.0189(5) 0.0158(5) 0.0133(4) 0.0019(4) -0.0016(4) -0.0049(4)
N1 0.0150(5) 0.0170(5) 0.0149(5) 0.0011(4) -0.0020(4) -0.0036(4)
N2 0.0152(5) 0.0129(5) 0.0141(5) 0.0012(4) -0.0017(4) -0.0019(4)
N3 0.0282(7) 0.0137(5) 0.0178(6) -0.0008(4) -0.0029(5) -0.0030(5)
C11 0.0149(5) 0.0116(5) 0.0144(5) -0.0009(4) 0.0004(4) -0.0035(4)
C12 0.0151(6) 0.0126(5) 0.0152(6) -0.0005(4) 0.0004(4) -0.0022(4)
C13 0.0235(7) 0.0134(6) 0.0211(7) 0.0016(5) 0.0000(5) -0.0049(5)
C14 0.0262(7) 0.0148(6) 0.0276(8) -0.0015(6) -0.0006(6) -0.0085(6)
C15 0.0247(7) 0.0177(7) 0.0266(8) -0.0032(6) -0.0047(6) -0.0088(6)
C16 0.0194(6) 0.0156(6) 0.0183(6) -0.0018(5) -0.0025(5) -0.0058(5)
C21 0.0143(5) 0.0155(6) 0.0135(5) 0.0033(4) -0.0027(4) -0.0042(4)
C22 0.0158(6) 0.0158(6) 0.0152(6) 0.0037(5) -0.0026(5) -0.0041(5)
C23 0.0189(6) 0.0198(7) 0.0229(7) 0.0053(5) -0.0032(5) -0.0008(5)
C24 0.0216(7) 0.0249(8) 0.0251(8) 0.0095(6) -0.0076(6) -0.0029(6)
C25 0.0233(7) 0.0265(8) 0.0178(6) 0.0091(6) -0.0073(5) -0.0067(6)
C26 0.0190(6) 0.0217(7) 0.0144(6) 0.0050(5) -0.0035(5) -0.0059(5)
C31 0.0141(6) 0.0235(7) 0.0131(5) 0.0013(5) -0.0015(4) -0.0064(5)
C32 0.0167(7) 0.0333(9) 0.0244(7) -0.0106(7) -0.0005(6) -0.0026(6)
C33 0.0166(7) 0.0624(15) 0.0324(10) -0.0179(10) 0.0026(7) -0.0019(8)
C34 0.0200(8) 0.0849(19) 0.0244(9) -0.0002(10) 0.0026(7) -0.0221(10)
C35 0.0261(8) 0.0582(14) 0.0292(9) 0.0171(9) -0.0076(7) -0.0258(9)
C36 0.0207(7) 0.0311(8) 0.0247(7) 0.0104(6) -0.0070(6) -0.0141(6)
C41 0.0163(6) 0.0139(6) 0.0122(5) 0.0005(4) -0.0018(4) -0.0062(4)
C42 0.0206(6) 0.0216(7) 0.0128(6) -0.0001(5) -0.0013(5) -0.0056(5)
C43 0.0269(7) 0.0268(8) 0.0120(6) 0.0022(5) -0.0033(5) -0.0100(6)
C44 0.0271(7) 0.0238(7) 0.0161(6) 0.0055(5) -0.0079(5) -0.0103(6)
C45 0.0191(6) 0.0216(7) 0.0192(6) 0.0038(5) -0.0068(5) -0.0062(5)
C46 0.0162(6) 0.0179(6) 0.0146(6) 0.0015(5) -0.0021(4) -0.0058(5)
C51 0.0186(6) 0.0162(6) 0.0116(5) 0.0017(4) -0.0013(4) -0.0014(5)
C52 0.0267(7) 0.0215(7) 0.0167(6) -0.0027(5) -0.0023(5) -0.0058(6)
C53 0.0387(10) 0.0243(8) 0.0198(7) -0.0057(6) -0.0053(7) -0.0029(7)
C54 0.0363(10) 0.0284(9) 0.0176(7) -0.0054(6) 0.0000(6) 0.0036(7)
C55 0.0255(8) 0.0323(9) 0.0183(7) -0.0012(6) 0.0045(6) 0.0024(7)
C56 0.0194(6) 0.0240(7) 0.0159(6) 0.0009(5) 0.0012(5) -0.0022(5)
C61 0.0136(5) 0.0144(6) 0.0133(5) 0.0008(4) -0.0011(4) -0.0034(4)
C62 0.0225(7) 0.0214(7) 0.0196(6) 0.0064(5) -0.0056(5) -0.0104(6)
C63 0.0223(7) 0.0221(7) 0.0245(7) 0.0039(6) -0.0037(6) -0.0112(6)
C64 0.0154(6) 0.0218(7) 0.0249(7) -0.0034(6) -0.0031(5) -0.0056(5)
C65 0.0194(7) 0.0254(7) 0.0225(7) 0.0019(6) -0.0082(5) -0.0061(6)
C66 0.0181(6) 0.0185(6) 0.0178(6) 0.0035(5) -0.0056(5) -0.0048(5)
C101 0.0166(6) 0.0272(8) 0.0224(7) 0.0019(6) -0.0052(5) -0.0034(6)
C102 0.0191(7) 0.0412(11) 0.0315(9) 0.0006(8) -0.0091(6) -0.0093(7)
C103 0.0266(8) 0.0416(11) 0.0363(10) -0.0046(8) -0.0085(7) -0.0177(8)
C104 0.0270(8) 0.0243(8) 0.0309(8) -0.0025(6) -0.0058(7) -0.0134(6)
C105 0.0169(6) 0.0170(6) 0.0151(6) -0.0007(5) -0.0007(5) -0.0067(5)
C106 0.0188(6) 0.0126(6) 0.0124(5) 0.0001(4) -0.0006(4) -0.0033(5)
C107 0.0252(7) 0.0151(6) 0.0139(6) -0.0003(5) -0.0017(5) 0.0017(5)
C108 0.0375(10) 0.0183(7) 0.0214(7) -0.0019(6) -0.0059(7) 0.0080(7)
C109 0.0306(9) 0.0314(9) 0.0189(7) -0.0004(6) -0.0064(6) 0.0137(7)
C110 0.0200(7) 0.0388(10) 0.0199(7) 0.0005(7) -0.0046(6) 0.0047(7)
C111 0.0170(6) 0.0282(8) 0.0201(7) 0.0002(6) -0.0037(5) -0.0016(6)
C112 0.0163(6) 0.0174(6) 0.0127(5) 0.0006(5) -0.0010(4) 0.0003(5)
C1 0.0352(10) 0.0339(10) 0.0263(8) 0.0004(7) -0.0037(7) -0.0166(8)
Cl11 0.0357(2) 0.0357(3) 0.0460(3) -0.0064(2) -0.0073(2) -0.0121(2)
Cl12 0.0489(3) 0.0373(3) 0.0492(3) -0.0027(2) -0.0242(3) -0.0051(2)

loop_
_atom_type_symbol
_atom_type_description
_atom_type_scat_dispersion_real
_atom_type_scat_dispersion_imag
_atom_type_scat_source
C C 0.0033 0.0016 'International Tables Vol C Tables 4.2.6.8 and 6.1.1.4'
H H 0.0000 0.0000 'International Tables Vol C Tables 4.2.6.8 and 6.1.1.4'
N N 0.0061 0.0033 'International Tables Vol C Tables 4.2.6.8 and 6.1.1.4'
O O 0.0106 0.0060 'International Tables Vol C Tables 4.2.6.8 and 6.1.1.4'
P P 0.1023 0.0942 'International Tables Vol C Tables 4.2.6.8 and 6.1.1.4'
Cl Cl 0.1484 0.1585 'International Tables Vol C Tables 4.2.6.8 and 6.1.1.4'
Cu Cu 0.3201 1.2651 'International Tables Vol C Tables 4.2.6.8 and 6.1.1.4'

loop_
_geom_angle_atom_site_label_1
_geom_angle_atom_site_label_2
_geom_angle_atom_site_label_3
_geom_angle
_geom_angle_site_symmetry_1
_geom_angle_site_symmetry_3
_geom_angle_publ_flag
N2 Cu1 N1 81.89(5) . . ?
N2 Cu1 P1 119.60(4) . . ?
N1 Cu1 P1 111.74(4) . . ?
N2 Cu1 P2 115.94(4) . . ?
N1 Cu1 P2 109.77(4) . . ?
P1 Cu1 P2 113.287(15) . . ?
C11 P1 C31 105.28(7) . . ?
C11 P1 C41 103.47(7) . . ?
C31 P1 C41 100.95(7) . . ?
C11 P1 Cu1 112.43(5) . . ?
C31 P1 Cu1 117.91(5) . . ?
C41 P1 Cu1 115.13(5) . . ?
C61 P2 C51 103.65(7) . . ?
C61 P2 C21 101.57(7) . . ?
C51 P2 C21 102.36(7) . . ?
C61 P2 Cu1 116.43(5) . . ?
C51 P2 Cu1 112.60(5) . . ?
C21 P2 Cu1 118.22(5) . . ?
C12 O1 C22 118.83(12) . . ?
C101 N1 C105 118.39(14) . . ?
C101 N1 Cu1 129.66(12) . . ?
C105 N1 Cu1 111.94(10) . . ?
C106 N2 C112 102.77(12) . . ?
C106 N2 Cu1 111.17(10) . . ?
C112 N2 Cu1 145.69(11) . . ?
C106 N3 C107 102.72(14) . . ?
C16 C11 C12 117.90(13) . . ?
C16 C11 P1 122.91(11) . . ?
C12 C11 P1 118.65(11) . . ?
C13 C12 O1 122.95(14) . . ?
C13 C12 C11 121.56(14) . . ?
O1 C12 C11 115.46(13) . . ?
C12 C13 C14 119.39(15) . . ?
C12 C13 H13 120.3 . . ?
C14 C13 H13 120.3 . . ?
C15 C14 C13 120.25(15) . . ?
C15 C14 H14 119.9 . . ?
C13 C14 H14 119.9 . . ?
C14 C15 C16 120.07(16) . . ?
C14 C15 H15 120.0 . . ?
C16 C15 H15 120.0 . . ?
C15 C16 C11 120.79(15) . . ?
C15 C16 H16 119.6 . . ?
C11 C16 H16 119.6 . . ?
C22 C21 C26 117.73(13) . . ?
C22 C21 P2 119.63(11) . . ?
C26 C21 P2 122.63(11) . . ?
O1 C22 C23 118.57(14) . . ?
O1 C22 C21 119.71(13) . . ?
C23 C22 C21 121.55(14) . . ?
C24 C23 C22 119.46(15) . . ?
C24 C23 H23 120.3 . . ?
C22 C23 H23 120.3 . . ?
C25 C24 C23 120.05(15) . . ?
C25 C24 H24 120.0 . . ?
C23 C24 H24 120.0 . . ?
C24 C25 C26 120.09(15) . . ?
C24 C25 H25 120.0 . . ?
C26 C25 H25 120.0 . . ?
C25 C26 C21 121.12(15) . . ?
C25 C26 H26 119.4 . . ?
C21 C26 H26 119.4 . . ?
C32 C31 C36 119.48(15) . . ?
C32 C31 P1 124.01(13) . . ?
C36 C31 P1 116.40(13) . . ?
C31 C32 C33 119.9(2) . . ?
C31 C32 H32 120.1 . . ?
C33 C32 H32 120.1 . . ?
C34 C33 C32 120.2(2) . . ?
C34 C33 H33 119.9 . . ?
C32 C33 H33 119.9 . . ?
C35 C34 C33 120.21(18) . . ?
C35 C34 H34 119.9 . . ?
C33 C34 H34 119.9 . . ?
C34 C35 C36 120.1(2) . . ?
C34 C35 H35 119.9 . . ?
C36 C35 H35 119.9 . . ?
C35 C36 C31 120.05(19) . . ?
C35 C36 H36 120.0 . . ?
C31 C36 H36 120.0 . . ?
C46 C41 C42 119.09(13) . . ?
C46 C41 P1 117.50(11) . . ?
C42 C41 P1 123.34(11) . . ?
C43 C42 C41 120.22(15) . . ?
C43 C42 H42 119.9 . . ?
C41 C42 H42 119.9 . . ?
C42 C43 C44 120.26(15) . . ?
C42 C43 H43 119.9 . . ?
C44 C43 H43 119.9 . . ?
C45 C44 C43 119.81(15) . . ?
C45 C44 H44 120.1 . . ?
C43 C44 H44 120.1 . . ?
C44 C45 C46 120.08(15) . . ?
C44 C45 H45 120.0 . . ?
C46 C45 H45 120.0 . . ?
C45 C46 C41 120.54(14) . . ?
C45 C46 H46 119.7 . . ?
C41 C46 H46 119.7 . . ?
C52 C51 C56 119.21(14) . . ?
C52 C51 P2 117.14(12) . . ?
C56 C51 P2 123.62(13) . . ?
C53 C52 C51 120.45(17) . . ?
C53 C52 H52 119.8 . . ?
C51 C52 H52 119.8 . . ?
C52 C53 C54 120.00(19) . . ?
C52 C53 H53 120.0 . . ?
C54 C53 H53 120.0 . . ?
C55 C54 C53 119.87(16) . . ?
C55 C54 H54 120.1 . . ?
C53 C54 H54 120.1 . . ?
C54 C55 C56 120.61(18) . . ?
C54 C55 H55 119.7 . . ?
C56 C55 H55 119.7 . . ?
C55 C56 C51 119.82(18) . . ?
C55 C56 H56 120.1 . . ?
C51 C56 H56 120.1 . . ?
C66 C61 C62 118.92(14) . . ?
C66 C61 P2 118.07(11) . . ?
C62 C61 P2 122.99(11) . . ?
C63 C62 C61 120.36(15) . . ?
C63 C62 H62 119.8 . . ?
C61 C62 H62 119.8 . . ?
C62 C63 C64 120.10(15) . . ?
C62 C63 H63 120.0 . . ?
C64 C63 H63 120.0 . . ?
C65 C64 C63 119.96(15) . . ?
C65 C64 H64 120.0 . . ?
C63 C64 H64 120.0 . . ?
C64 C65 C66 120.14(15) . . ?
C64 C65 H65 119.9 . . ?
C66 C65 H65 119.9 . . ?
C65 C66 C61 120.49(15) . . ?
C65 C66 H66 119.8 . . ?
C61 C66 H66 119.8 . . ?
N1 C101 C102 122.90(17) . . ?
N1 C101 H101 118.5 . . ?
C102 C101 H101 118.5 . . ?
C101 C102 C103 118.67(17) . . ?
C101 C102 H102 120.7 . . ?
C103 C102 H102 120.7 . . ?
C104 C103 C102 119.23(17) . . ?
C104 C103 H103 120.4 . . ?
C102 C103 H103 120.4 . . ?
C103 C104 C105 118.71(18) . . ?
C103 C104 H104 120.6 . . ?
C105 C104 H104 120.6 . . ?
N1 C105 C104 122.09(15) . . ?
N1 C105 C106 115.27(13) . . ?
C104 C105 C106 122.60(15) . . ?
N3 C106 N2 117.22(14) . . ?
N3 C106 C105 123.63(14) . . ?
N2 C106 C105 119.11(13) . . ?
N3 C107 C108 129.89(17) . . ?
N3 C107 C112 109.38(13) . . ?
C108 C107 C112 120.73(17) . . ?
C109 C108 C107 118.05(19) . . ?
C109 C108 H108 121.0 . . ?
C107 C108 H108 121.0 . . ?
C108 C109 C110 121.50(16) . . ?
C108 C109 H109 119.2 . . ?
C110 C109 H109 119.2 . . ?
C111 C110 C109 121.45(18) . . ?
C111 C110 H110 119.3 . . ?
C109 C110 H110 119.3 . . ?
C110 C111 C112 117.64(18) . . ?
C110 C111 H111 121.2 . . ?
C112 C111 H111 121.2 . . ?
N2 C112 C111 131.49(15) . . ?
N2 C112 C107 107.89(14) . . ?
C111 C112 C107 120.60(14) . . ?
Cl12 C1 Cl11 112.39(12) . . ?
Cl12 C1 H1A 109.1 . . ?
Cl11 C1 H1A 109.1 . . ?
Cl12 C1 H1B 109.1 . . ?
Cl11 C1 H1B 109.1 . . ?
H1A C1 H1B 107.9 . . ?

loop_
_geom_bond_atom_site_label_1
_geom_bond_atom_site_label_2
_geom_bond_distance
_geom_bond_site_symmetry_2
_geom_bond_publ_flag
Cu1 N2 2.0316(12) . ?
Cu1 N1 2.0901(13) . ?
Cu1 P1 2.2439(4) . ?
Cu1 P2 2.2457(4) . ?
P1 C11 1.8209(14) . ?
P1 C31 1.8261(15) . ?
P1 C41 1.8279(15) . ?
P2 C61 1.8233(15) . ?
P2 C51 1.8276(15) . ?
P2 C21 1.8363(14) . ?
O1 C12 1.3920(19) . ?
O1 C22 1.3946(18) . ?
N1 C101 1.345(2) . ?
N1 C105 1.353(2) . ?
N2 C106 1.363(2) . ?
N2 C112 1.3808(19) . ?
N3 C106 1.338(2) . ?
N3 C107 1.376(2) . ?
C11 C16 1.402(2) . ?
C11 C12 1.405(2) . ?
C12 C13 1.388(2) . ?
C13 C14 1.392(2) . ?
C13 H13 0.9500 . ?
C14 C15 1.389(3) . ?
C14 H14 0.9500 . ?
C15 C16 1.393(2) . ?
C15 H15 0.9500 . ?
C16 H16 0.9500 . ?
C21 C22 1.400(2) . ?
C21 C26 1.403(2) . ?
C22 C23 1.396(2) . ?
C23 C24 1.394(2) . ?
C23 H23 0.9500 . ?
C24 C25 1.387(3) . ?
C24 H24 0.9500 . ?
C25 C26 1.393(2) . ?
C25 H25 0.9500 . ?
C26 H26 0.9500 . ?
C31 C32 1.388(2) . ?
C31 C36 1.402(2) . ?
C32 C33 1.401(3) . ?
C32 H32 0.9500 . ?
C33 C34 1.385(4) . ?
C33 H33 0.9500 . ?
C34 C35 1.379(4) . ?
C34 H34 0.9500 . ?
C35 C36 1.393(3) . ?
C35 H35 0.9500 . ?
C36 H36 0.9500 . ?
C41 C46 1.398(2) . ?
C41 C42 1.404(2) . ?
C42 C43 1.393(2) . ?
C42 H42 0.9500 . ?
C43 C44 1.398(3) . ?
C43 H43 0.9500 . ?
C44 C45 1.391(2) . ?
C44 H44 0.9500 . ?
C45 C46 1.397(2) . ?
C45 H45 0.9500 . ?
C46 H46 0.9500 . ?
C51 C52 1.399(2) . ?
C51 C56 1.401(2) . ?
C52 C53 1.393(2) . ?
C52 H52 0.9500 . ?
C53 C54 1.395(3) . ?
C53 H53 0.9500 . ?
C54 C55 1.382(3) . ?
C54 H54 0.9500 . ?
C55 C56 1.399(2) . ?
C55 H55 0.9500 . ?
C56 H56 0.9500 . ?
C61 C66 1.395(2) . ?
C61 C62 1.403(2) . ?
C62 C63 1.389(2) . ?
C62 H62 0.9500 . ?
C63 C64 1.391(2) . ?
C63 H63 0.9500 . ?
C64 C65 1.387(2) . ?
C64 H64 0.9500 . ?
C65 C66 1.391(2) . ?
C65 H65 0.9500 . ?
C66 H66 0.9500 . ?
C101 C102 1.385(3) . ?
C101 H101 0.9500 . ?
C102 C103 1.393(3) . ?
C102 H102 0.9500 . ?
C103 C104 1.389(3) . ?
C103 H103 0.9500 . ?
C104 C105 1.399(2) . ?
C104 H104 0.9500 . ?
C105 C106 1.459(2) . ?
C107 C108 1.405(2) . ?
C107 C112 1.424(2) . ?
C108 C109 1.377(3) . ?
C108 H108 0.9500 . ?
C109 C110 1.412(3) . ?
C109 H109 0.9500 . ?
C110 C111 1.391(2) . ?
C110 H110 0.9500 . ?
C111 C112 1.405(2) . ?
C111 H111 0.9500 . ?
C1 Cl12 1.743(2) . ?
C1 Cl11 1.779(2) . ?
C1 H1A 0.9900 . ?
C1 H1B 0.9900 . ?

loop_
_geom_torsion_atom_site_label_1
_geom_torsion_atom_site_label_2
_geom_torsion_atom_site_label_3
_geom_torsion_atom_site_label_4
_geom_torsion
_geom_torsion_site_symmetry_1
_geom_torsion_site_symmetry_2
_geom_torsion_site_symmetry_3
_geom_torsion_site_symmetry_4
_geom_torsion_publ_flag
C31 P1 C11 C16 107.22(13) . . . . ?
C41 P1 C11 C16 1.68(14) . . . . ?
Cu1 P1 C11 C16 -123.16(12) . . . . ?
C31 P1 C11 C12 -81.39(12) . . . . ?
C41 P1 C11 C12 173.07(11) . . . . ?
Cu1 P1 C11 C12 48.23(12) . . . . ?
C22 O1 C12 C13 32.4(2) . . . . ?
C22 O1 C12 C11 -149.67(13) . . . . ?
C16 C11 C12 C13 2.0(2) . . . . ?
P1 C11 C12 C13 -169.84(12) . . . . ?
C16 C11 C12 O1 -176.00(13) . . . . ?
P1 C11 C12 O1 12.17(17) . . . . ?
O1 C12 C13 C14 177.09(14) . . . . ?
C11 C12 C13 C14 -0.7(2) . . . . ?
C12 C13 C14 C15 -1.1(3) . . . . ?
C13 C14 C15 C16 1.7(3) . . . . ?
C14 C15 C16 C11 -0.4(2) . . . . ?
C12 C11 C16 C15 -1.4(2) . . . . ?
P1 C11 C16 C15 170.06(12) . . . . ?
C61 P2 C21 C22 -85.14(13) . . . . ?
C51 P2 C21 C22 167.91(12) . . . . ?
Cu1 P2 C21 C22 43.58(14) . . . . ?
C61 P2 C21 C26 93.62(14) . . . . ?
C51 P2 C21 C26 -13.33(15) . . . . ?
Cu1 P2 C21 C26 -137.66(12) . . . . ?
C12 O1 C22 C23 -97.82(17) . . . . ?
C12 O1 C22 C21 86.95(17) . . . . ?
C26 C21 C22 O1 174.16(14) . . . . ?
P2 C21 C22 O1 -7.0(2) . . . . ?
C26 C21 C22 C23 -0.9(2) . . . . ?
P2 C21 C22 C23 177.88(13) . . . . ?
O1 C22 C23 C24 -174.74(16) . . . . ?
C21 C22 C23 C24 0.4(3) . . . . ?
C22 C23 C24 C25 0.4(3) . . . . ?
C23 C24 C25 C26 -0.6(3) . . . . ?
C24 C25 C26 C21 0.1(3) . . . . ?
C22 C21 C26 C25 0.7(2) . . . . ?
P2 C21 C26 C25 -178.08(13) . . . . ?
C11 P1 C31 C32 -4.73(16) . . . . ?
C41 P1 C31 C32 102.66(15) . . . . ?
Cu1 P1 C31 C32 -131.05(13) . . . . ?
C11 P1 C31 C36 179.05(12) . . . . ?
C41 P1 C31 C36 -73.57(13) . . . . ?
Cu1 P1 C31 C36 52.73(14) . . . . ?
C36 C31 C32 C33 0.9(3) . . . . ?
P1 C31 C32 C33 -175.19(15) . . . . ?
C31 C32 C33 C34 0.9(3) . . . . ?
C32 C33 C34 C35 -1.4(3) . . . . ?
C33 C34 C35 C36 0.0(3) . . . . ?
C34 C35 C36 C31 1.8(3) . . . . ?
C32 C31 C36 C35 -2.2(3) . . . . ?
P1 C31 C36 C35 174.17(14) . . . . ?
C11 P1 C41 C46 -98.60(12) . . . . ?
C31 P1 C41 C46 152.59(12) . . . . ?
Cu1 P1 C41 C46 24.47(13) . . . . ?
C11 P1 C41 C42 84.47(14) . . . . ?
C31 P1 C41 C42 -24.34(14) . . . . ?
Cu1 P1 C41 C42 -152.46(11) . . . . ?
C46 C41 C42 C43 0.2(2) . . . . ?
P1 C41 C42 C43 177.03(13) . . . . ?
C41 C42 C43 C44 0.3(3) . . . . ?
C42 C43 C44 C45 -0.5(3) . . . . ?
C43 C44 C45 C46 0.2(3) . . . . ?
C44 C45 C46 C41 0.2(2) . . . . ?
C42 C41 C46 C45 -0.4(2) . . . . ?
P1 C41 C46 C45 -177.44(12) . . . . ?
C61 P2 C51 C52 172.52(12) . . . . ?
C21 P2 C51 C52 -82.14(13) . . . . ?
Cu1 P2 C51 C52 45.84(13) . . . . ?
C61 P2 C51 C56 -5.36(15) . . . . ?
C21 P2 C51 C56 99.98(14) . . . . ?
Cu1 P2 C51 C56 -132.03(12) . . . . ?
C56 C51 C52 C53 -1.8(2) . . . . ?
P2 C51 C52 C53 -179.79(14) . . . . ?
C51 C52 C53 C54 1.7(3) . . . . ?
C52 C53 C54 C55 -0.1(3) . . . . ?
C53 C54 C55 C56 -1.4(3) . . . . ?
C54 C55 C56 C51 1.3(3) . . . . ?
C52 C51 C56 C55 0.3(2) . . . . ?
P2 C51 C56 C55 178.17(13) . . . . ?
C51 P2 C61 C66 -102.22(12) . . . . ?
C21 P2 C61 C66 151.85(12) . . . . ?
Cu1 P2 C61 C66 22.00(13) . . . . ?
C51 P2 C61 C62 76.30(14) . . . . ?
C21 P2 C61 C62 -29.64(14) . . . . ?
Cu1 P2 C61 C62 -159.48(12) . . . . ?
C66 C61 C62 C63 1.4(2) . . . . ?
P2 C61 C62 C63 -177.12(13) . . . . ?
C61 C62 C63 C64 0.1(3) . . . . ?
C62 C63 C64 C65 -1.1(3) . . . . ?
C63 C64 C65 C66 0.5(3) . . . . ?
C64 C65 C66 C61 1.0(3) . . . . ?
C62 C61 C66 C65 -2.0(2) . . . . ?
P2 C61 C66 C65 176.62(13) . . . . ?
C105 N1 C101 C102 -0.5(2) . . . . ?
Cu1 N1 C101 C102 178.22(14) . . . . ?
N1 C101 C102 C103 0.4(3) . . . . ?
C101 C102 C103 C104 0.2(3) . . . . ?
C102 C103 C104 C105 -0.7(3) . . . . ?
C101 N1 C105 C104 0.0(2) . . . . ?
Cu1 N1 C105 C104 -178.95(13) . . . . ?
C101 N1 C105 C106 177.64(14) . . . . ?
Cu1 N1 C105 C106 -1.30(16) . . . . ?
C103 C104 C105 N1 0.6(3) . . . . ?
C103 C104 C105 C106 -176.87(17) . . . . ?
C107 N3 C106 N2 -0.78(18) . . . . ?
C107 N3 C106 C105 176.86(14) . . . . ?
C112 N2 C106 N3 1.22(17) . . . . ?
Cu1 N2 C106 N3 -173.67(11) . . . . ?
C112 N2 C106 C105 -176.53(13) . . . . ?
Cu1 N2 C106 C105 8.58(16) . . . . ?
N1 C105 C106 N3 177.43(14) . . . . ?
C104 C105 C106 N3 -4.9(2) . . . . ?
N1 C105 C106 N2 -5.0(2) . . . . ?
C104 C105 C106 N2 172.67(15) . . . . ?
C106 N3 C107 C108 179.83(17) . . . . ?
C106 N3 C107 C112 0.00(17) . . . . ?
N3 C107 C108 C109 178.73(17) . . . . ?
C112 C107 C108 C109 -1.5(3) . . . . ?
C107 C108 C109 C110 0.4(3) . . . . ?
C108 C109 C110 C111 0.4(3) . . . . ?
C109 C110 C111 C112 -0.1(3) . . . . ?
C106 N2 C112 C111 177.83(16) . . . . ?
Cu1 N2 C112 C111 -10.7(3) . . . . ?
C106 N2 C112 C107 -1.09(15) . . . . ?
Cu1 N2 C112 C107 170.43(14) . . . . ?
C110 C111 C112 N2 -179.81(16) . . . . ?
C110 C111 C112 C107 -1.0(2) . . . . ?
N3 C107 C112 N2 0.72(17) . . . . ?
C108 C107 C112 N2 -179.13(15) . . . . ?
N3 C107 C112 C111 -178.34(14) . . . . ?
C108 C107 C112 C111 1.8(2) . . . . ?
